data_7019938
loop_
_publ_author_name
'Li, Mei-Jin'
'Liu, Xing'
'Shi, Yun-Qin'
'Xie, Rui-Jia'
'Wei, Qiao-Hua'
'Chen, Guo-Nan'

_publ_section_title
;
 Synthesis, structure, photophysics and electrochemiluminescence of Re(i)
 tricarbonyl complexes with cationic 2,2-bipyridyl ligands.
;
_journal_issue 35
_journal_name_full 'Dalton transactions (Cambridge, England : 2003)'
_journal_page_first 10612
_journal_page_last 10618
_journal_paper_doi 10.1039/c2dt30074e
_journal_volume 41
_journal_year 2012
_chemical_formula_sum 'C23 H26 F12 N4 O3 P2 Re'
_chemical_formula_weight 882.62
_chemical_name_systematic
;
?
;
_space_group_IT_number 14
_symmetry_cell_setting monoclinic
_symmetry_space_group_name_Hall '-P 2ybc'
_symmetry_space_group_name_H-M 'P 1 21/c 1'
_atom_sites_solution_hydrogens geom
_atom_sites_solution_primary direct
_atom_sites_solution_secondary difmap
_audit_creation_method SHELXL-97
_cell_angle_alpha 90.00
_cell_angle_beta 92.72(3)
_cell_angle_gamma 90.00
_cell_formula_units_Z 4
_cell_length_a 8.2420(16)
_cell_length_b 14.566(3)
_cell_length_c 25.304(5)
_cell_measurement_reflns_used 8378
_cell_measurement_temperature 293(2)
_cell_measurement_theta_max 25
_cell_measurement_theta_min 1.70
_cell_volume 3034.4(11)
_computing_cell_refinement HKL2000
_computing_data_collection 'Mar CCD'
_computing_data_reduction HKL2000
_computing_molecular_graphics 'Bruker SHELXTL'
_computing_publication_material 'Bruker SHELXTL'
_computing_structure_refinement 'SHELXL-97 (Sheldrick, 1997)'
_computing_structure_solution 'SHELXS-97 (Sheldrick, 1990)'
_diffrn_ambient_temperature 293(2)
_diffrn_measured_fraction_theta_full 0.950
_diffrn_measured_fraction_theta_max 0.950
_diffrn_measurement_device_type 'Mar CCD 165 nm'
_diffrn_measurement_method oscillation
_diffrn_radiation_monochromator graphite
_diffrn_radiation_source 'fine-focus sealed tube'
_diffrn_radiation_type synchrotron
_diffrn_radiation_wavelength 0.75000
_diffrn_reflns_av_R_equivalents 0.0124
_diffrn_reflns_av_sigmaI/netI 0.0215
_diffrn_reflns_limit_h_max 9
_diffrn_reflns_limit_h_min 0
_diffrn_reflns_limit_k_max 16
_diffrn_reflns_limit_k_min -16
_diffrn_reflns_limit_l_max 28
_diffrn_reflns_limit_l_min -28
_diffrn_reflns_number 8378
_diffrn_reflns_theta_full 25.00
_diffrn_reflns_theta_max 25.00
_diffrn_reflns_theta_min 1.70
_exptl_absorpt_coefficient_mu 4.218
_exptl_absorpt_correction_type sphere
_exptl_absorpt_process_details 'spherical harmonics expansion of the absorption surface '
_exptl_crystal_colour yellow
_exptl_crystal_density_diffrn 1.932
_exptl_crystal_density_method 'not measured'
_exptl_crystal_description prism
_exptl_crystal_F_000 1716
_exptl_crystal_size_max 0.20
_exptl_crystal_size_mid 0.18
_exptl_crystal_size_min 0.12
_refine_diff_density_max 0.663
_refine_diff_density_min -0.459
_refine_diff_density_rms 0.066
_refine_ls_extinction_method none
_refine_ls_goodness_of_fit_ref 1.068
_refine_ls_hydrogen_treatment constr
_refine_ls_matrix_type full
_refine_ls_number_parameters 406
_refine_ls_number_reflns 4330
_refine_ls_number_restraints 0
_refine_ls_restrained_S_all 1.068
_refine_ls_R_factor_all 0.0166
_refine_ls_R_factor_gt 0.0149
_refine_ls_shift/su_max 0.001
_refine_ls_shift/su_mean 0.000
_refine_ls_structure_factor_coef Fsqd
_refine_ls_weighting_details 'calc w=1/[\s^2^(Fo^2^)+(0.0146P)^2^+2.5261P] where P=(Fo^2^+2Fc^2^)/3'
_refine_ls_weighting_scheme calc
_refine_ls_wR_factor_gt 0.0371
_refine_ls_wR_factor_ref 0.0376
_reflns_number_gt 4033
_reflns_number_total 4330
_reflns_threshold_expression >2sigma(I)
_cod_data_source_file c2dt30074e.txt
_cod_data_source_block 1
_cod_depositor_comments
;
The following automatic conversions were performed:

'_symmetry_cell_setting' value 'Monoclinic' changed to 'monoclinic'
according to /home/saulius/struct/CIF-dictionaries/cif_core.dic
dictionary named 'cif_core.dic' version 2.4.1 from 2010-06-29.

Automatic conversion script
Id: cif_fix_values 1891 2012-01-12 08:04:46Z andrius 
;
_cod_original_cell_volume 3034.4(10)
_cod_original_sg_symbol_H-M P2(1)/c
_cod_database_code 7019938

loop_
_symmetry_equiv_pos_as_xyz
'x, y, z'
'-x, y+1/2, -z+1/2'
'-x, -y, -z'
'x, -y-1/2, z-1/2'

loop_
_atom_site_label
_atom_site_type_symbol
_atom_site_fract_x
_atom_site_fract_y
_atom_site_fract_z
_atom_site_U_iso_or_equiv
_atom_site_adp_type
_atom_site_occupancy
_atom_site_symmetry_multiplicity
_atom_site_calc_flag
_atom_site_refinement_flags
Re1 Re -1.359058(12) 0.284874(7) 0.042142(4) 0.00653(5) Uani 1 1 d .
P1 P -0.32315(9) 0.42993(5) 0.33748(3) 0.01386(16) Uani 1 1 d .
P2 P -0.15292(9) 1.03102(5) 0.36252(3) 0.01583(17) Uani 1 1 d .
F11 F -0.1852(2) 0.38592(13) 0.37621(8) 0.0303(5) Uani 1 1 d .
F12 F -0.4599(2) 0.39395(13) 0.37533(7) 0.0274(4) Uani 1 1 d .
F13 F -0.3088(2) 0.52449(12) 0.37017(7) 0.0256(4) Uani 1 1 d .
F14 F -0.4596(2) 0.47544(12) 0.29877(7) 0.0215(4) Uani 1 1 d .
F15 F -0.1840(2) 0.46702(11) 0.29941(7) 0.0189(4) Uani 1 1 d .
F16 F -0.3356(2) 0.33691(12) 0.30423(7) 0.0286(4) Uani 1 1 d .
F21 F -0.2819(3) 0.94994(14) 0.35401(8) 0.0406(5) Uani 1 1 d .
F22 F -0.0312(2) 0.96268(13) 0.39473(7) 0.0329(5) Uani 1 1 d .
F23 F -0.2315(2) 1.05875(13) 0.41684(7) 0.0294(4) Uani 1 1 d .
F24 F -0.0215(2) 1.11211(11) 0.37130(7) 0.0221(4) Uani 1 1 d .
F25 F -0.0691(2) 1.00186(12) 0.30853(6) 0.0228(4) Uani 1 1 d .
F26 F -0.2697(2) 1.09962(14) 0.33004(8) 0.0383(5) Uani 1 1 d .
O1 O -1.6950(2) 0.23434(14) 0.08209(8) 0.0184(5) Uani 1 1 d .
O2 O -1.5243(3) 0.29338(13) -0.06992(8) 0.0170(5) Uani 1 1 d .
O3 O -1.4358(2) 0.49016(13) 0.05756(8) 0.0162(4) Uani 1 1 d .
N1 N -1.2773(3) 0.14349(15) 0.03815(8) 0.0091(5) Uani 1 1 d .
N2 N -1.2225(3) 0.26107(15) 0.11650(9) 0.0071(5) Uani 1 1 d .
N3 N -1.1251(3) 0.32246(15) 0.01572(9) 0.0106(5) Uani 1 1 d .
N4 N -0.7622(3) 0.22684(15) 0.26186(9) 0.0078(5) Uani 1 1 d .
C1 C -1.5674(4) 0.25237(19) 0.06807(11) 0.0121(6) Uani 1 1 d .
C2 C -1.4600(3) 0.29199(17) -0.02817(13) 0.0111(6) Uani 1 1 d .
C3 C -1.4101(3) 0.4133(2) 0.05187(10) 0.0098(6) Uani 1 1 d .
C4 C -1.0054(4) 0.35401(18) 0.00381(11) 0.0124(6) Uani 1 1 d .
C5 C -0.8537(4) 0.3969(2) -0.01140(12) 0.0190(7) Uani 1 1 d .
C10 C -1.3130(3) 0.08616(19) -0.00251(11) 0.0121(6) Uani 1 1 d .
H10A H -1.3741 0.1085 -0.0316 0.015 Uiso 1 1 calc R
C11 C -1.2633(3) -0.00362(19) -0.00298(11) 0.0125(6) Uani 1 1 d .
H11A H -1.2922 -0.0409 -0.0318 0.015 Uiso 1 1 calc R
C12 C -1.1701(3) -0.03916(18) 0.03936(11) 0.0119(6) Uani 1 1 d .
C13 C -1.1282(3) 0.02073(18) 0.08094(11) 0.0095(6) Uani 1 1 d .
H13A H -1.0627 0.0002 0.1095 0.011 Uiso 1 1 calc R
C14 C -1.1837(3) 0.11045(18) 0.07996(10) 0.0074(6) Uani 1 1 d .
C15 C -1.1507(3) 0.17714(18) 0.12363(10) 0.0067(6) Uani 1 1 d .
C16 C -1.0582(3) 0.15668(17) 0.16920(10) 0.0075(6) Uani 1 1 d .
H16A H -1.0112 0.0989 0.1733 0.009 Uiso 1 1 calc R
C17 C -1.1088(3) 0.30742(18) 0.20155(11) 0.0093(6) Uani 1 1 d .
H17A H -1.0977 0.3525 0.2275 0.011 Uiso 1 1 calc R
C18 C -1.0350(3) 0.22227(17) 0.20915(10) 0.0067(5) Uani 1 1 d .
C19 C -1.1990(3) 0.32440(18) 0.15504(10) 0.0080(6) Uani 1 1 d .
H19A H -1.2455 0.3821 0.1501 0.010 Uiso 1 1 calc R
C20 C -1.1184(4) -0.13829(19) 0.04037(12) 0.0198(7) Uani 1 1 d .
H20A H -1.1579 -0.1680 0.0084 0.030 Uiso 1 1 calc R
H20B H -1.1624 -0.1683 0.0703 0.030 Uiso 1 1 calc R
H20C H -1.0020 -0.1418 0.0430 0.030 Uiso 1 1 calc R
C21 C -0.9403(3) 0.19831(18) 0.25990(10) 0.0085(6) Uani 1 1 d .
H21A H -0.9460 0.1324 0.2651 0.010 Uiso 1 1 calc R
H21B H -0.9925 0.2273 0.2891 0.010 Uiso 1 1 calc R
C22 C -0.7438(3) 0.33084(18) 0.25875(11) 0.0119(6) Uani 1 1 d .
H22A H -0.6292 0.3452 0.2570 0.014 Uiso 1 1 calc R
H22B H -0.7977 0.3520 0.2261 0.014 Uiso 1 1 calc R
C23 C -0.8114(4) 0.3841(2) 0.30453(12) 0.0176(6) Uani 1 1 d .
H23A H -0.7945 0.4486 0.2993 0.026 Uiso 1 1 calc R
H23B H -0.7568 0.3652 0.3371 0.026 Uiso 1 1 calc R
H23C H -0.9256 0.3721 0.3061 0.026 Uiso 1 1 calc R
C24 C -0.6823(3) 0.19191(19) 0.31382(10) 0.0114(6) Uani 1 1 d .
H24A H -0.5755 0.2196 0.3184 0.014 Uiso 1 1 calc R
H24B H -0.7462 0.2128 0.3427 0.014 Uiso 1 1 calc R
C25 C -0.6637(3) 0.08860(19) 0.31796(11) 0.0147(6) Uani 1 1 d .
H25A H -0.6131 0.0731 0.3517 0.022 Uiso 1 1 calc R
H25B H -0.5974 0.0671 0.2903 0.022 Uiso 1 1 calc R
H25C H -0.7688 0.0602 0.3144 0.022 Uiso 1 1 calc R
C26 C -0.6828(3) 0.18482(19) 0.21439(11) 0.0099(6) Uani 1 1 d .
H26A H -0.7071 0.1197 0.2134 0.012 Uiso 1 1 calc R
H26B H -0.7317 0.2119 0.1824 0.012 Uiso 1 1 calc R
C27 C -0.5001(3) 0.1968(2) 0.21369(12) 0.0180(7) Uani 1 1 d .
H27A H -0.4608 0.1683 0.1826 0.027 Uiso 1 1 calc R
H27B H -0.4497 0.1687 0.2446 0.027 Uiso 1 1 calc R
H27C H -0.4743 0.2611 0.2134 0.027 Uiso 1 1 calc R

loop_
_atom_site_aniso_label
_atom_site_aniso_U_11
_atom_site_aniso_U_22
_atom_site_aniso_U_33
_atom_site_aniso_U_23
_atom_site_aniso_U_13
_atom_site_aniso_U_12
Re1 0.00800(7) 0.00637(6) 0.00490(7) 0.00069(4) -0.00290(4) 0.00079(4)
P1 0.0146(4) 0.0151(4) 0.0112(4) 0.0022(3) -0.0054(3) -0.0062(3)
P2 0.0166(4) 0.0154(4) 0.0157(4) -0.0025(3) 0.0029(3) -0.0025(3)
F11 0.0232(10) 0.0301(11) 0.0359(12) 0.0162(8) -0.0170(9) -0.0069(8)
F12 0.0239(10) 0.0391(11) 0.0188(10) 0.0136(8) -0.0026(8) -0.0120(8)
F13 0.0404(11) 0.0222(10) 0.0140(9) -0.0062(7) -0.0014(8) -0.0068(8)
F14 0.0168(9) 0.0276(10) 0.0193(9) 0.0103(7) -0.0064(8) -0.0052(7)
F15 0.0165(9) 0.0170(9) 0.0236(10) 0.0018(7) 0.0038(8) -0.0038(7)
F16 0.0396(11) 0.0162(9) 0.0294(11) -0.0037(8) -0.0035(9) -0.0107(8)
F21 0.0432(12) 0.0379(12) 0.0423(12) -0.0199(10) 0.0196(10) -0.0272(10)
F22 0.0477(12) 0.0270(11) 0.0245(11) 0.0089(8) 0.0057(10) 0.0138(9)
F23 0.0285(10) 0.0332(11) 0.0275(11) -0.0128(8) 0.0138(9) -0.0054(8)
F24 0.0251(10) 0.0216(9) 0.0195(10) -0.0029(7) -0.0001(8) -0.0083(7)
F25 0.0307(10) 0.0220(9) 0.0164(9) -0.0045(7) 0.0081(8) -0.0067(8)
F26 0.0320(11) 0.0423(12) 0.0388(13) -0.0046(9) -0.0159(10) 0.0130(9)
O1 0.0125(11) 0.0261(12) 0.0167(12) 0.0035(9) 0.0004(9) -0.0049(9)
O2 0.0238(11) 0.0164(11) 0.0100(12) -0.0010(8) -0.0079(10) 0.0034(8)
O3 0.0209(11) 0.0104(11) 0.0170(11) -0.0005(8) -0.0016(9) 0.0034(8)
N1 0.0128(11) 0.0100(12) 0.0041(12) -0.0011(9) -0.0033(10) -0.0008(9)
N2 0.0061(11) 0.0071(11) 0.0080(12) 0.0008(9) -0.0003(9) -0.0013(9)
N3 0.0132(13) 0.0093(11) 0.0091(12) 0.0005(9) -0.0021(10) 0.0027(10)
N4 0.0084(11) 0.0097(12) 0.0050(12) 0.0000(9) -0.0030(10) -0.0014(9)
C1 0.0201(17) 0.0102(14) 0.0053(14) -0.0008(11) -0.0078(13) 0.0023(12)
C2 0.0103(14) 0.0051(14) 0.0181(19) 0.0006(11) 0.0030(14) 0.0029(10)
C3 0.0072(13) 0.0185(17) 0.0034(14) 0.0028(11) -0.0028(11) -0.0019(11)
C4 0.0170(16) 0.0087(14) 0.0111(15) -0.0011(11) -0.0021(12) 0.0057(12)
C5 0.0122(15) 0.0210(16) 0.0244(17) 0.0014(13) 0.0064(13) -0.0025(12)
C10 0.0138(14) 0.0141(15) 0.0080(15) 0.0011(11) -0.0052(12) -0.0013(11)
C11 0.0150(14) 0.0123(15) 0.0095(15) -0.0057(11) -0.0045(12) -0.0022(11)
C12 0.0116(14) 0.0096(14) 0.0145(16) -0.0020(11) 0.0006(12) -0.0013(11)
C13 0.0088(13) 0.0112(14) 0.0079(14) 0.0011(11) -0.0040(11) 0.0007(11)
C14 0.0070(13) 0.0089(13) 0.0063(14) -0.0003(10) -0.0010(11) -0.0018(10)
C15 0.0058(13) 0.0065(13) 0.0078(14) 0.0013(10) 0.0011(11) -0.0025(10)
C16 0.0076(13) 0.0061(13) 0.0086(14) 0.0031(10) -0.0012(11) -0.0007(10)
C17 0.0091(13) 0.0102(14) 0.0084(15) -0.0026(11) -0.0014(12) -0.0038(10)
C18 0.0040(13) 0.0096(13) 0.0064(14) 0.0015(10) -0.0002(11) -0.0043(10)
C19 0.0082(13) 0.0055(13) 0.0102(15) 0.0005(11) -0.0012(12) 0.0008(10)
C20 0.0250(17) 0.0115(15) 0.0223(17) -0.0061(12) -0.0063(14) 0.0042(13)
C21 0.0074(13) 0.0098(14) 0.0082(14) 0.0013(10) -0.0014(12) -0.0025(10)
C22 0.0119(14) 0.0076(14) 0.0158(15) 0.0016(11) -0.0040(12) -0.0039(11)
C23 0.0160(15) 0.0146(15) 0.0214(17) -0.0061(12) -0.0061(13) 0.0013(12)
C24 0.0096(14) 0.0186(15) 0.0054(14) 0.0021(11) -0.0059(12) -0.0010(11)
C25 0.0146(15) 0.0174(15) 0.0114(15) 0.0031(12) -0.0053(12) 0.0003(12)
C26 0.0119(14) 0.0121(14) 0.0055(14) -0.0025(11) -0.0019(12) -0.0010(11)
C27 0.0133(15) 0.0258(17) 0.0152(16) -0.0027(12) 0.0037(13) -0.0026(12)

loop_
_atom_type_symbol
_atom_type_description
_atom_type_scat_dispersion_real
_atom_type_scat_dispersion_imag
_atom_type_scat_source
C C 0.0033 0.0016 'International Tables Vol C Tables 4.2.6.8 and 6.1.1.4'
H H 0.0000 0.0000 'International Tables Vol C Tables 4.2.6.8 and 6.1.1.4'
N N 0.0061 0.0033 'International Tables Vol C Tables 4.2.6.8 and 6.1.1.4'
O O 0.0106 0.0060 'International Tables Vol C Tables 4.2.6.8 and 6.1.1.4'
F F 0.0171 0.0103 'International Tables Vol C Tables 4.2.6.8 and 6.1.1.4'
P P 0.1023 0.0942 'International Tables Vol C Tables 4.2.6.8 and 6.1.1.4'
Re Re -1.0185 7.2310 'International Tables Vol C Tables 4.2.6.8 and 6.1.1.4'

loop_
_geom_angle_atom_site_label_1
_geom_angle_atom_site_label_2
_geom_angle_atom_site_label_3
_geom_angle
C1 Re1 C2 88.56(11)
C1 Re1 C3 89.52(11)
C2 Re1 C3 88.77(11)
C1 Re1 N3 178.23(10)
C2 Re1 N3 93.07(10)
C3 Re1 N3 89.82(10)
C1 Re1 N1 93.80(10)
C2 Re1 N1 97.42(9)
C3 Re1 N1 173.03(10)
N3 Re1 N1 86.68(8)
C1 Re1 N2 95.70(10)
C2 Re1 N2 171.43(9)
C3 Re1 N2 98.67(9)
N3 Re1 N2 82.77(8)
N1 Re1 N2 74.92(8)
F16 P1 F11 90.50(11)
F16 P1 F14 90.18(10)
F11 P1 F14 179.10(10)
F16 P1 F12 90.46(10)
F11 P1 F12 90.15(10)
F14 P1 F12 90.42(10)
F16 P1 F13 178.97(11)
F11 P1 F13 89.72(11)
F14 P1 F13 89.58(10)
F12 P1 F13 90.55(10)
F16 P1 F15 89.95(10)
F11 P1 F15 89.72(10)
F14 P1 F15 89.70(9)
F12 P1 F15 179.58(11)
F13 P1 F15 89.05(9)
F26 P2 F21 90.70(13)
F26 P2 F23 91.46(11)
F21 P2 F23 90.49(10)
F26 P2 F22 178.65(13)
F21 P2 F22 90.35(12)
F23 P2 F22 89.39(11)
F26 P2 F24 89.83(11)
F21 P2 F24 179.45(13)
F23 P2 F24 89.63(10)
F22 P2 F24 89.12(11)
F26 P2 F25 90.05(11)
F21 P2 F25 90.00(10)
F23 P2 F25 178.41(12)
F22 P2 F25 89.10(10)
F24 P2 F25 89.86(9)
C10 N1 C14 117.9(2)
C10 N1 Re1 124.53(18)
C14 N1 Re1 117.58(17)
C19 N2 C15 118.0(2)
C19 N2 Re1 124.54(17)
C15 N2 Re1 117.40(17)
C4 N3 Re1 170.9(2)
C26 N4 C21 108.3(2)
C26 N4 C22 108.1(2)
C21 N4 C22 111.6(2)
C26 N4 C24 111.1(2)
C21 N4 C24 108.2(2)
C22 N4 C24 109.6(2)
O1 C1 Re1 177.6(2)
O2 C2 Re1 177.4(2)
O3 C3 Re1 178.1(2)
N3 C4 C5 178.5(3)
N1 C10 C11 122.9(3)
N1 C10 H10A 118.5
C11 C10 H10A 118.5
C10 C11 C12 120.2(2)
C10 C11 H11A 119.9
C12 C11 H11A 119.9
C11 C12 C13 117.1(2)
C11 C12 C20 121.1(2)
C13 C12 C20 121.8(2)
C14 C13 C12 120.4(2)
C14 C13 H13A 119.8
C12 C13 H13A 119.8
N1 C14 C13 121.3(2)
N1 C14 C15 114.9(2)
C13 C14 C15 123.7(2)
N2 C15 C16 121.4(2)
N2 C15 C14 115.1(2)
C16 C15 C14 123.5(2)
C15 C16 C18 120.4(2)
C15 C16 H16A 119.8
C18 C16 H16A 119.8
C19 C17 C18 119.4(2)
C19 C17 H17A 120.3
C18 C17 H17A 120.3
C17 C18 C16 117.7(2)
C17 C18 C21 121.9(2)
C16 C18 C21 120.3(2)
N2 C19 C17 123.0(2)
N2 C19 H19A 118.5
C17 C19 H19A 118.5
C12 C20 H20A 109.5
C12 C20 H20B 109.5
H20A C20 H20B 109.5
C12 C20 H20C 109.5
H20A C20 H20C 109.5
H20B C20 H20C 109.5
C18 C21 N4 115.0(2)
C18 C21 H21A 108.5
N4 C21 H21A 108.5
C18 C21 H21B 108.5
N4 C21 H21B 108.5
H21A C21 H21B 107.5
C23 C22 N4 115.2(2)
C23 C22 H22A 108.5
N4 C22 H22A 108.5
C23 C22 H22B 108.5
N4 C22 H22B 108.5
H22A C22 H22B 107.5
C22 C23 H23A 109.5
C22 C23 H23B 109.5
H23A C23 H23B 109.5
C22 C23 H23C 109.5
H23A C23 H23C 109.5
H23B C23 H23C 109.5
C25 C24 N4 115.3(2)
C25 C24 H24A 108.4
N4 C24 H24A 108.4
C25 C24 H24B 108.4
N4 C24 H24B 108.4
H24A C24 H24B 107.5
C24 C25 H25A 109.5
C24 C25 H25B 109.5
H25A C25 H25B 109.5
C24 C25 H25C 109.5
H25A C25 H25C 109.5
H25B C25 H25C 109.5
C27 C26 N4 115.3(2)
C27 C26 H26A 108.5
N4 C26 H26A 108.5
C27 C26 H26B 108.5
N4 C26 H26B 108.5
H26A C26 H26B 107.5
C26 C27 H27A 109.5
C26 C27 H27B 109.5
H27A C27 H27B 109.5
C26 C27 H27C 109.5
H27A C27 H27C 109.5
H27B C27 H27C 109.5

loop_
_geom_bond_atom_site_label_1
_geom_bond_atom_site_label_2
_geom_bond_distance
Re1 C1 1.926(3)
Re1 C2 1.931(3)
Re1 C3 1.935(3)
Re1 N3 2.142(2)
Re1 N1 2.171(2)
Re1 N2 2.174(2)
P1 F16 1.5957(18)
P1 F11 1.5997(19)
P1 F14 1.5999(18)
P1 F12 1.6013(18)
P1 F13 1.6081(18)
P1 F15 1.6247(18)
P2 F26 1.589(2)
P2 F21 1.5968(19)
P2 F23 1.5988(18)
P2 F22 1.608(2)
P2 F24 1.6109(18)
P2 F25 1.6166(18)
O1 C1 1.156(3)
O2 C2 1.159(4)
O3 C3 1.150(3)
N1 C10 1.347(4)
N1 C14 1.367(3)
N2 C19 1.350(3)
N2 C15 1.366(3)
N3 C4 1.142(4)
N4 C26 1.523(3)
N4 C21 1.524(3)
N4 C22 1.525(3)
N4 C24 1.529(3)
C4 C5 1.465(4)
C10 C11 1.371(4)
C10 H10A 0.9300
C11 C12 1.389(4)
C11 H11A 0.9300
C12 C13 1.397(4)
C12 C20 1.505(4)
C13 C14 1.384(4)
C13 H13A 0.9300
C14 C15 1.487(4)
C15 C16 1.385(4)
C16 C18 1.398(4)
C16 H16A 0.9300
C17 C19 1.384(4)
C17 C18 1.391(4)
C17 H17A 0.9300
C18 C21 1.511(4)
C19 H19A 0.9300
C20 H20A 0.9600
C20 H20B 0.9600
C20 H20C 0.9600
C21 H21A 0.9700
C21 H21B 0.9700
C22 C23 1.522(4)
C22 H22A 0.9700
C22 H22B 0.9700
C23 H23A 0.9600
C23 H23B 0.9600
C23 H23C 0.9600
C24 C25 1.516(4)
C24 H24A 0.9700
C24 H24B 0.9700
C25 H25A 0.9600
C25 H25B 0.9600
C25 H25C 0.9600
C26 C27 1.517(4)
C26 H26A 0.9700
C26 H26B 0.9700
C27 H27A 0.9600
C27 H27B 0.9600
C27 H27C 0.9600
